data_2200504
loop_
_publ_author_name
'Daly, Robert I.'
'Taylor, Max R.'
'Martin, Lisandra L.'

_publ_section_title
;Acetonitrile{<i>N</i>-[2-(4,7-dimethyl-1,4,7-triazacyclonon-1-yl)ethyl]-<i>N</i>-[(1-methylbenzimidazol-2-yl)methyl]methylamine}nickel(II)
 bis(perchlorate) acetonitrile solvate
;
_journal_issue 7
_journal_name_full 'Acta Crystallographica Section E'
_journal_page_first m315
_journal_page_last m317
_journal_paper_doi 10.1107/S1600536801009837
_journal_volume 57
_journal_year 2001
_chemical_formula_iupac '[Ni (C2 H3 N) (C20 H34 N6)] (Cl O4)2, C2 H3 N'
_chemical_formula_moiety 'C22 H37 Ni1 N7 2+, 2Cl O4 1-, C2 H3 N'
_chemical_formula_sum 'C24 H40 Cl2 N8 Ni O8'
_chemical_formula_weight 698.23
_space_group_IT_number 14
_symmetry_cell_setting monoclinic
_symmetry_space_group_name_Hall '-P 2ybc'
_symmetry_space_group_name_H-M 'P 1 21/c 1'
_cell_angle_alpha 90.00
_cell_angle_beta 111.540(10)
_cell_angle_gamma 90.00
_cell_formula_units_Z 4
_cell_length_a 10.4740(10)
_cell_length_b 30.475(2)
_cell_length_c 10.5720(10)
_cell_measurement_reflns_used 25
_cell_measurement_temperature 293(2)
_cell_measurement_theta_max 21.8
_cell_measurement_theta_min 18.1
_cell_volume 3138.9(5)
_computing_cell_refinement CAD-4/PC
_computing_data_collection 'CAD-4/PC (Enraf-Nonius, 1992)'
_computing_data_reduction
;
Xtal3.4 DIFDAT ABSORB SORTRF ADDREF (Hall et al., 1995)
;
_computing_molecular_graphics 'Xtal3.4 PIG ORTEP'
_computing_publication_material 'Xtal3.4 BONDLA CIFIO'
_computing_structure_refinement 'Xtal3.4 CRYLSQ'
_computing_structure_solution 'SIR92 (Altomare et al., 1994)'
_diffrn_ambient_temperature 293
_diffrn_measured_fraction_theta_full .98
_diffrn_measured_fraction_theta_max .98
_diffrn_measurement_device_type 'Enraf-Nonius CAD4/PC'
_diffrn_measurement_method \q/2\q
_diffrn_radiation_type 'Mo K\a'
_diffrn_radiation_wavelength .71073
_diffrn_reflns_av_R_equivalents .021
_diffrn_reflns_av_sigmaI/netI .045
_diffrn_reflns_limit_h_max 12
_diffrn_reflns_limit_h_min -13
_diffrn_reflns_limit_k_max 39
_diffrn_reflns_limit_k_min 0
_diffrn_reflns_limit_l_max 13
_diffrn_reflns_limit_l_min -13
_diffrn_reflns_number 9685
_diffrn_reflns_theta_full 27.47
_diffrn_reflns_theta_max 27.47
_diffrn_reflns_theta_min 2.09
_diffrn_standards_decay_% 1
_diffrn_standards_interval_time 120
_diffrn_standards_number 3
_exptl_absorpt_coefficient_mu .85
_exptl_absorpt_correction_T_max .851
_exptl_absorpt_correction_T_min .657
_exptl_absorpt_correction_type gaussian
_exptl_absorpt_process_details '(ABSORB; Hall et al., 1995)'
_exptl_crystal_colour pink
_exptl_crystal_density_diffrn 1.477
_exptl_crystal_density_method 'not measured'
_exptl_crystal_description prism
_exptl_crystal_F_000 1464
_exptl_crystal_size_max .50
_exptl_crystal_size_mid .44
_exptl_crystal_size_min .20
_refine_diff_density_max .60
_refine_diff_density_min -.48
_refine_ls_extinction_method none
_refine_ls_goodness_of_fit_all 1.649
_refine_ls_goodness_of_fit_ref 1.63
_refine_ls_hydrogen_treatment noref
_refine_ls_matrix_type full
_refine_ls_number_constraints 0
_refine_ls_number_parameters 444
_refine_ls_number_reflns 5177
_refine_ls_number_restraints 0
_refine_ls_R_factor_all .078
_refine_ls_R_factor_gt .053
_refine_ls_shift/su_max .002
_refine_ls_shift/su_mean .00005
_refine_ls_structure_factor_coef Fsqd
_refine_ls_weighting_scheme sigma
_refine_ls_wR_factor_all .132
_refine_ls_wR_factor_ref .118
_reflns_number_gt 5189
_reflns_number_total 7088
_reflns_threshold_expression Fsqd>2\s(Fsqd)
_cod_data_source_file ob6053.cif
_cod_data_source_block I
_cod_depositor_comments
;
The following automatic conversions were performed:

'_exptl_absorpt_correction_type' value 'Gaussian' changed to
'gaussian' according to
/home/saulius/struct/CIF-dictionaries/cif_core.dic dictionary named
'cif_core.dic' version 2.4.1 from 2010-06-29.

Automatic conversion script
Id: cif_fix_values 1715 2011-07-08 13:25:40Z adriana 
;
_cod_original_sg_symbol_Hall -P_2ybc
_cod_original_sg_symbol_H-M 'P 21/c'
_cod_original_formula_sum 'C24 H40 Cl2 N8 Ni1 O8'
_cod_database_code 2200504

loop_
_symmetry_equiv_pos_as_xyz
+x,+y,+z
-x,1/2+y,1/2-z
-x,-y,-z
+x,1/2-y,1/2+z

loop_
_atom_site_label
_atom_site_fract_x
_atom_site_fract_y
_atom_site_fract_z
_atom_site_U_iso_or_equiv
_atom_site_adp_type
_atom_site_calc_flag
_atom_site_calc_attached_atom
_atom_site_occupancy
_atom_site_disorder_assembly
_atom_site_disorder_group
Ni .24536(4) .613827(13) .18773(4) .03486(18) Uani ? ? 1.00000 ? ?
N1 .0544(3) .58995(9) .1622(3) .0411(12) Uani ? ? 1.00000 ? ?
N2 .3106(3) .58613(9) .3833(3) .0448(13) Uani ? ? 1.00000 ? ?
N3 .1842(3) .66778(9) .2880(3) .0512(15) Uani ? ? 1.00000 ? ?
N4 .1492(3) .63397(9) -.0253(3) .0437(13) Uani ? ? 1.00000 ? ?
N5 .2835(3) .55403(9) .0802(2) .0372(12) Uani ? ? 1.00000 ? ?
N6 .2864(3) .53301(9) -.1206(3) .0417(13) Uani ? ? 1.00000 ? ?
N7 .4311(3) .63979(10) .2070(3) .0532(16) Uani ? ? 1.00000 ? ?
C21 .5312(4) .65544(12) .2199(4) .0534(19) Uani ? ? 1.00000 ? ?
C22 .6639(4) .67568(16) .2380(6) .085(3) Uani ? ? 1.00000 ? ?
C1 .0841(4) .54982(12) .2476(4) .0500(17) Uani ? ? 1.00000 ? ?
C2 .1930(4) .55896(12) .3889(3) .0536(18) Uani ? ? 1.00000 ? ?
C3 .3369(4) .62410(13) .4782(4) .058(2) Uani ? ? 1.00000 ? ?
C4 .2216(5) .65591(14) .4346(4) .063(2) Uani ? ? 1.00000 ? ?
C5 .0329(4) .66887(13) .2194(4) .060(2) Uani ? ? 1.00000 ? ?
C6 -.0263(4) .62266(13) .2066(4) .0541(19) Uani ? ? 1.00000 ? ?
C7 .4402(4) .56060(13) .4228(4) .062(2) Uani ? ? 1.00000 ? ?
C8 .2430(5) .71145(13) .2803(5) .077(2) Uani ? ? 1.00000 ? ?
C9 -.0117(3) .57974(13) .0152(4) .0498(17) Uani ? ? 1.00000 ? ?
C10 .0039(4) .61843(14) -.0685(3) .0545(18) Uani ? ? 1.00000 ? ?
C11 .2258(4) .61114(12) -.0984(3) .0498(17) Uani ? ? 1.00000 ? ?
C12 .2650(3) .56581(11) -.0455(3) .0392(14) Uani ? ? 1.00000 ? ?
C13 .3216(3) .49613(11) -.0397(3) .0407(15) Uani ? ? 1.00000 ? ?
C14 .3566(3) .45436(12) -.0656(4) .0505(17) Uani ? ? 1.00000 ? ?
C15 .3837(4) .42408(13) .0378(4) .058(2) Uani ? ? 1.00000 ? ?
C16 .3714(4) .43516(12) .1602(4) .0542(18) Uani ? ? 1.00000 ? ?
C17 .3372(3) .47717(12) .1864(3) .0462(16) Uani ? ? 1.00000 ? ?
C18 .3171(3) .50916(11) .0856(3) .0386(14) Uani ? ? 1.00000 ? ?
C19 .2743(4) .53531(15) -.2638(4) .062(2) Uani ? ? 1.00000 ? ?
C20 .1489(5) .68062(13) -.0636(4) .068(2) Uani ? ? 1.00000 ? ?
N8 -.0370(6) .7722(2) .0019(6) .121(4) Uani ? ? 1.00000 ? ?
C23 -.1066(6) .77874(17) .0589(6) .083(3) Uani ? ? 1.00000 ? ?
C24 -.1982(6) .7869(2) .1287(6) .105(4) Uani ? ? 1.00000 ? ?
Cl1 .1414(4) .41985(12) .4590(4) .0601(17) Uani ? ? .624(7) ? ?
O11 .0246(5) .39330(18) .4497(8) .087(4) Uani ? ? .624(7) ? ?
O12 .2418(7) .39321(19) .4315(9) .125(5) Uani ? ? .624(7) ? ?
O13 .2011(8) .4380(2) .5939(5) .160(8) Uani ? ? .624(7) ? ?
O14 .0982(7) .4550(2) .3612(7) .141(6) Uani ? ? .624(7) ? ?
Cl1' .1410(7) .42525(19) .4813(7) .054(2) Uani ? ? .376(7) ? ?
O11' .0427(14) .3916(4) .4216(13) .156(13) Uani ? ? .376(7) ? ?
O12' .2060(12) .4342(4) .3853(11) .125(10) Uani ? ? .376(7) ? ?
O13' .2435(10) .4129(5) .6100(10) .131(10) Uani ? ? .376(7) ? ?
O14' .0704(16) .4639(3) .4989(15) .135(10) Uani ? ? .376(7) ? ?
Cl2 .5658(6) .69624(14) -.1533(5) .078(2) Uani ? ? .506(11) ? ?
O21 .7015(13) .6831(10) -.0655(8) .106(6) Uani ? ? .506(11) ? ?
O22 .562(3) .74323(15) -.1706(18) .121(7) Uani ? ? .506(11) ? ?
O23 .5314(12) .6753(5) -.2837(9) .197(12) Uani ? ? .506(11) ? ?
O24 .4681(15) .6836(8) -.0934(13) .135(9) Uani ? ? .506(11) ? ?
Cl2' .5339(7) .69945(14) -.1806(6) .077(2) Uani ? ? .494(11) ? ?
O21' .6716(8) .6826(3) -.1379(13) .196(14) Uani ? ? .494(11) ? ?
O22' .4388(10) .6636(3) -.2025(14) .130(7) Uani ? ? .494(11) ? ?
O23' .5221(13) .7280(4) -.0766(12) .237(16) Uani ? ? .494(11) ? ?
O24' .5029(12) .7238(4) -.3050(10) .171(10) Uani ? ? .494(11) ? ?
H1a .00257 .53974 .25688 .08000 Uiso ? ? 1.00000 ? ?
H1b .11806 .52768 .20404 .08000 Uiso ? ? 1.00000 ? ?
H2a .15088 .57470 .44142 .08000 Uiso ? ? 1.00000 ? ?
H2b .22776 .53197 .43270 .08000 Uiso ? ? 1.00000 ? ?
H3a .35282 .61355 .56860 .08000 Uiso ? ? 1.00000 ? ?
H3b .41944 .63871 .48101 .08000 Uiso ? ? 1.00000 ? ?
H4a .14310 .64263 .44761 .08000 Uiso ? ? 1.00000 ? ?
H4b .24536 .68161 .49037 .08000 Uiso ? ? 1.00000 ? ?
H5a -.00579 .68679 .26978 .08000 Uiso ? ? 1.00000 ? ?
H5b .00982 .68100 .13038 .08000 Uiso ? ? 1.00000 ? ?
H6a -.03040 .61420 .29207 .08000 Uiso ? ? 1.00000 ? ?
H6b -.11982 .62327 .14099 .08000 Uiso ? ? 1.00000 ? ?
H9a .03120 .55414 -.00410 .08000 Uiso ? ? 1.00000 ? ?
H9b -.10634 .57343 -.00540 .08000 Uiso ? ? 1.00000 ? ?
H10a -.02646 .60902 -.16183 .08000 Uiso ? ? 1.00000 ? ?
H10b -.05230 .64136 -.06044 .08000 Uiso ? ? 1.00000 ? ?
H11a .16765 .60972 -.19237 .08000 Uiso ? ? 1.00000 ? ?
H11b .30510 .62743 -.08868 .08000 Uiso ? ? 1.00000 ? ?
H14 .36419 .44669 -.14978 .08000 Uiso ? ? 1.00000 ? ?
H15 .40812 .39451 .02436 .08000 Uiso ? ? 1.00000 ? ?
H16 .38666 .41290 .23172 .08000 Uiso ? ? 1.00000 ? ?
H17 .32670 .48401 .27082 .08000 Uiso ? ? 1.00000 ? ?
H19a .36287 .53298 -.26882 .09100 Uiso ? ? 1.00000 ? ?
H19b .23350 .56229 -.30229 .09100 Uiso ? ? 1.00000 ? ?
H19c .21857 .51164 -.31306 .09100 Uiso ? ? 1.00000 ? ?
H22a .67766 .67515 .15390 .12500 Uiso ? ? 1.00000 ? ?
H22b .73555 .66043 .30491 .12500 Uiso ? ? 1.00000 ? ?
H22c .66326 .70556 .26560 .12500 Uiso ? ? 1.00000 ? ?
H24a -.23055 .81663 .11277 .15300 Uiso ? ? 1.00000 ? ?
H24b -.15152 .78290 .22383 .15300 Uiso ? ? 1.00000 ? ?
H24c -.27468 .76772 .09696 .15300 Uiso ? ? 1.00000 ? ?
H7a .51138 .57906 .41734 .10000 Uiso ? ? 1.00000 ? ?
H7b .42807 .53654 .36225 .10000 Uiso ? ? 1.00000 ? ?
H7c .46401 .55017 .51277 .10000 Uiso ? ? 1.00000 ? ?
H8a .21973 .71932 .18817 .10000 Uiso ? ? 1.00000 ? ?
H8b .33936 .71047 .32511 .10000 Uiso ? ? 1.00000 ? ?
H8c .20535 .73240 .32413 .10000 Uiso ? ? 1.00000 ? ?
H20a .24154 .69082 -.03702 .10000 Uiso ? ? 1.00000 ? ?
H20b .10212 .69758 -.01958 .10000 Uiso ? ? 1.00000 ? ?
H20c .10521 .68357 -.15950 .10000 Uiso ? ? 1.00000 ? ?

loop_
_atom_site_aniso_label
_atom_site_aniso_U_11
_atom_site_aniso_U_22
_atom_site_aniso_U_33
_atom_site_aniso_U_12
_atom_site_aniso_U_13
_atom_site_aniso_U_23
Ni .0298(2) .0396(2) .0344(2) -.00436(18) .01088(17) .00013(18)
N1 .0326(13) .0508(16) .0415(14) -.0072(12) .0154(13) -.0035(13)
N2 .0440(16) .0522(16) .0332(14) -.0045(14) .0084(14) -.0031(13)
N3 .0531(18) .0437(16) .0576(18) -.0010(14) .0211(16) -.0076(14)
N4 .0453(16) .0452(15) .0409(15) .0051(13) .0163(14) .0088(12)
N5 .0348(13) .0450(15) .0316(12) .0012(12) .0120(12) .0015(11)
N6 .0348(14) .0586(18) .0324(14) -.0015(13) .0133(12) -.0044(13)
N7 .0446(17) .0562(19) .063(2) -.0124(15) .0242(16) -.0054(15)
C21 .046(2) .052(2) .066(2) -.0092(18) .026(2) -.010(2)
C22 .052(2) .088(3) .124(4) -.030(2) .044(3) -.029(3)
C1 .049(2) .056(2) .052(2) -.0135(18) .0270(18) -.0018(17)
C2 .065(2) .056(2) .0426(19) -.0126(19) .022(2) .0037(17)
C3 .063(2) .065(3) .0408(18) -.005(2) .012(2) -.0149(18)
C4 .072(3) .071(3) .048(2) -.007(2) .024(2) -.019(2)
C5 .052(2) .063(2) .067(3) .0121(19) .024(2) -.008(2)
C6 .0372(18) .068(2) .063(2) .0038(17) .0246(18) -.002(2)
C7 .058(2) .064(2) .048(2) .009(2) .000(2) -.0015(18)
C8 .087(3) .048(2) .095(3) -.012(2) .030(3) -.016(2)
C9 .0281(16) .070(2) .0447(19) -.0074(16) .0052(16) -.0069(18)
C10 .0379(18) .078(3) .0400(18) .0089(19) .0053(17) .0013(18)
C11 .053(2) .059(2) .0404(17) .0010(18) .0206(17) .0088(17)
C12 .0304(15) .053(2) .0338(16) -.0028(15) .0117(14) .0001(15)
C13 .0275(15) .057(2) .0384(17) -.0053(15) .0125(15) -.0038(16)
C14 .0359(18) .057(2) .057(2) -.0015(17) .0154(18) -.0172(18)
C15 .038(2) .050(2) .078(3) .0037(17) .010(2) -.009(2)
C16 .041(2) .054(2) .055(2) .0034(17) .0037(19) .0016(18)
C17 .0382(17) .051(2) .0411(18) -.0025(16) .0053(16) .0011(15)
C18 .0283(16) .0468(18) .0381(16) -.0026(14) .0094(14) -.0043(15)
C19 .057(2) .095(3) .0342(17) .000(2) .0187(18) -.005(2)
C20 .083(3) .055(2) .067(3) .016(2) .030(3) .022(2)
N8 .118(4) .130(4) .134(5) .032(4) .068(4) .033(4)
C23 .089(4) .073(3) .082(3) .003(3) .025(3) .008(3)
C24 .106(4) .113(5) .097(4) -.021(4) .041(4) -.008(3)
Cl1 .063(2) .0694(18) .0490(19) -.0063(14) .0218(14) -.0129(12)
O11 .071(4) .108(6) .095(5) -.015(4) .046(4) .011(4)
O12 .081(4) .134(6) .166(7) -.007(4) .051(5) -.061(6)
O13 .166(10) .178(10) .090(6) .004(8) -.009(6) -.068(6)
O14 .193(9) .093(5) .159(7) .004(5) .089(7) .038(5)
Cl1' .059(3) .066(3) .038(2) -.020(2) .0200(18) -.013(2)
O11' .173(15) .199(18) .118(11) -.140(14) .080(11) -.073(10)
O12' .130(11) .161(14) .119(9) -.011(10) .085(9) .021(9)
O13' .112(10) .166(15) .086(8) .002(10) .004(7) .045(9)
O14' .107(9) .113(9) .197(16) -.002(7) .071(10) -.041(9)
Cl2 .075(2) .072(2) .089(2) -.0074(18) .035(2) .0129(19)
O21 .096(6) .100(6) .110(7) .007(5) .023(5) .022(5)
O22 .125(7) .049(4) .209(14) .006(4) .086(9) .001(6)
O23 .211(14) .248(18) .119(9) -.048(13) .045(9) -.114(11)
O24 .109(7) .112(8) .223(15) -.010(6) .107(9) .044(9)
Cl2' .095(3) .047(2) .094(3) -.0084(17) .040(3) -.0107(18)
O21' .077(7) .263(17) .27(2) .053(10) .087(11) .117(15)
O22' .143(9) .119(8) .127(9) -.045(7) .048(8) -.007(7)
O23' .196(16) .30(2) .154(13) .100(17) -.011(11) -.119(15)
O24' .204(13) .138(11) .177(12) -.031(10) .079(10) .048(10)

loop_
_atom_type_symbol
_atom_type_scat_dispersion_real
_atom_type_scat_dispersion_imag
_atom_type_scat_source
C .002 .002 'Int Tables Vol IV Tables 2.2B and 2.3.1'
H 0 0 'Int Tables Vol IV Tables 2.2B and 2.3.1'
Cl .132 .159 'Int Tables Vol IV Tables 2.2B and 2.3.1'
N .004 .003 'Int Tables Vol IV Tables 2.2B and 2.3.1'
Ni .285 1.113 'Int Tables Vol IV Tables 2.2B and 2.3.1'
O .008 .006 'Int Tables Vol IV Tables 2.2B and 2.3.1'

loop_
_geom_angle_atom_site_label_1
_geom_angle_atom_site_label_2
_geom_angle_atom_site_label_3
_geom_angle
_geom_angle_publ_flag
N1 Ni N2 86.34(11) yes
N1 Ni N3 83.38(12) yes
N1 Ni N4 84.61(11) yes
N1 Ni N5 89.51(11) yes
N1 Ni N7 177.39(12) yes
N2 Ni N3 82.64(12) yes
N2 Ni N4 169.99(11) yes
N2 Ni N5 96.72(10) yes
N2 Ni N7 95.97(12) yes
N3 Ni N4 100.52(11) yes
N3 Ni N5 172.90(11) yes
N3 Ni N7 95.69(13) yes
N4 Ni N5 78.95(10) yes
N4 Ni N7 93.17(12) yes
N5 Ni N7 91.42(12) yes
Ni N1 C1 103.7(2) ?
Ni N1 C6 111.1(2) ?
Ni N1 C9 105.7(2) ?
C1 N1 C6 112.1(3) ?
C1 N1 C9 112.2(3) ?
C6 N1 C9 111.7(2) ?
Ni N2 C2 106.55(17) ?
Ni N2 C3 105.3(2) ?
Ni N2 C7 114.9(3) ?
C2 N2 C3 110.6(3) ?
C2 N2 C7 112.2(3) ?
C3 N2 C7 107.1(3) ?
Ni N3 C4 108.0(2) ?
Ni N3 C5 103.4(2) ?
Ni N3 C8 116.7(3) ?
C4 N3 C5 109.8(4) ?
C4 N3 C8 108.5(3) ?
C5 N3 C8 110.2(3) ?
Ni N4 C10 104.9(2) ?
Ni N4 C11 105.86(18) ?
Ni N4 C20 120.4(2) ?
C10 N4 C11 112.2(3) ?
C10 N4 C20 108.7(3) ?
C11 N4 C20 104.9(3) ?
Ni N5 C12 107.4(2) ?
Ni N5 C18 148.3(2) ?
C12 N5 C18 104.3(3) ?
C12 N6 C13 107.7(3) ?
C12 N6 C19 126.9(3) ?
C13 N6 C19 125.4(3) ?
Ni N7 C21 177.1(4) ?
N7 C21 C22 179.4(4) ?
C21 C22 H22a 109.4 ?
C21 C22 H22b 110.2 ?
C21 C22 H22c 109.1 ?
H22a C22 H22b 109.9 ?
H22a C22 H22c 108.8 ?
H22b C22 H22c 109.5 ?
N1 C1 C2 110.9(3) ?
N1 C1 H1a 109.6 ?
N1 C1 H1b 108.7 ?
C2 C1 H1a 109.6 ?
C2 C1 H1b 108.8 ?
H1a C1 H1b 109.3 ?
N2 C2 C1 112.9(3) ?
N2 C2 H2a 107.8 ?
N2 C2 H2b 108.9 ?
C1 C2 H2a 108.7 ?
C1 C2 H2b 109.4 ?
H2a C2 H2b 109.1 ?
N2 C3 C4 111.7(3) ?
N2 C3 H3a 109.3 ?
N2 C3 H3b 108.7 ?
C4 C3 H3a 110.6 ?
C4 C3 H3b 109.0 ?
H3a C3 H3b 107.3 ?
N3 C4 C3 110.7(4) ?
N3 C4 H4a 109.5 ?
N3 C4 H4b 110.5 ?
C3 C4 H4a 108.6 ?
C3 C4 H4b 110.2 ?
H4a C4 H4b 107.2 ?
N3 C5 C6 110.5(3) ?
N3 C5 H5a 109.8 ?
N3 C5 H5b 109.2 ?
C6 C5 H5a 109.7 ?
C6 C5 H5b 108.8 ?
H5a C5 H5b 108.9 ?
N1 C6 C5 112.7(3) ?
N1 C6 H6a 110.2 ?
N1 C6 H6b 109.1 ?
C5 C6 H6a 108.9 ?
C5 C6 H6b 108.5 ?
H6a C6 H6b 107.3 ?
N2 C7 H7a 109.2 ?
N2 C7 H7b 109.4 ?
N2 C7 H7c 109.6 ?
H7a C7 H7b 109.2 ?
H7a C7 H7c 109.6 ?
H7b C7 H7c 109.8 ?
N3 C8 H8a 109.3 ?
N3 C8 H8b 109.5 ?
N3 C8 H8c 108.6 ?
H8a C8 H8b 110.4 ?
H8a C8 H8c 109.5 ?
H8b C8 H8c 109.5 ?
N1 C9 C10 109.8(3) ?
N1 C9 H9a 108.5 ?
N1 C9 H9b 109.1 ?
C10 C9 H9a 110.4 ?
C10 C9 H9b 110.5 ?
H9a C9 H9b 108.5 ?
N4 C10 C9 112.5(3) ?
N4 C10 H10a 108.8 ?
N4 C10 H10b 109.8 ?
C9 C10 H10a 107.4 ?
C9 C10 H10b 108.7 ?
H10a C10 H10b 109.4 ?
N4 C11 C12 111.6(3) ?
N4 C11 H11a 107.7 ?
N4 C11 H11b 108.8 ?
C12 C11 H11a 109.3 ?
C12 C11 H11b 109.7 ?
H11a C11 H11b 109.7 ?
N5 C12 N6 113.4(3) ?
N5 C12 C11 123.2(3) ?
N6 C12 C11 123.4(3) ?
N6 C13 C14 131.2(3) ?
N6 C13 C18 105.2(3) ?
C14 C13 C18 123.6(3) ?
C13 C14 C15 116.9(4) ?
C13 C14 H14 122.2 ?
C15 C14 H14 120.9 ?
C14 C15 C16 120.9(4) ?
C14 C15 H15 120.0 ?
C16 C15 H15 119.1 ?
C15 C16 C17 122.1(4) ?
C15 C16 H16 120.3 ?
C17 C16 H16 117.7 ?
C16 C17 C18 117.9(4) ?
C16 C17 H17 120.8 ?
C18 C17 H17 121.2 ?
N5 C18 C13 109.4(3) ?
N5 C18 C17 132.2(3) ?
C13 C18 C17 118.3(3) ?
N6 C19 H19a 109.7 ?
N6 C19 H19b 109.8 ?
N6 C19 H19c 109.3 ?
H19a C19 H19b 109.6 ?
H19a C19 H19c 109.1 ?
H19b C19 H19c 109.4 ?
N4 C20 H20a 109.4 ?
N4 C20 H20b 109.9 ?
N4 C20 H20c 109.6 ?
H20a C20 H20b 109.3 ?
H20a C20 H20c 108.8 ?
H20b C20 H20c 109.9 ?
N8 C23 C24 178.6(6) ?
C23 C24 H24a 109.5 ?
C23 C24 H24b 110.0 ?
C23 C24 H24c 110.5 ?
H24a C24 H24b 108.5 ?
H24a C24 H24c 108.8 ?
H24b C24 H24c 109.6 ?
O11 Cl1 O12 109.5 ?
O11 Cl1 O13 109.5 ?
O11 Cl1 O14 109.5 ?
O12 Cl1 O13 109.5 ?
O12 Cl1 O14 109.5 ?
O13 Cl1 O14 109.4 ?
O11' Cl1' O12' 106.0 ?
O11' Cl1' O13' 113.3 ?
O11' Cl1' O14' 109.0 ?
O12' Cl1' O13' 109.5 ?
O12' Cl1' O14' 109.5 ?
O13' Cl1' O14' 109.5 ?
O21 Cl2 O22 109.4 ?
O21 Cl2 O23 109.5 ?
O21 Cl2 O24 109.5 ?
O22 Cl2 O23 109.4 ?
O22 Cl2 O24 109.4 ?
O23 Cl2 O24 109.5 ?
O21' Cl2' O22' 109.6 ?
O21' Cl2' O23' 109.4 ?
O21' Cl2' O24' 109.5 ?
O22' Cl2' O23' 109.4 ?
O22' Cl2' O24' 109.5 ?
O23' Cl2' O24' 109.4 ?

loop_
_geom_bond_atom_site_label_1
_geom_bond_atom_site_label_2
_geom_bond_site_symmetry_1
_geom_bond_site_symmetry_2
_geom_bond_distance
_geom_bond_publ_flag
Ni N1 . . 2.051(3) yes
Ni N2 . . 2.101(3) yes
Ni N3 . . 2.176(3) yes
Ni N4 . . 2.190(3) yes
Ni N5 . . 2.260(3) yes
Ni N7 . . 2.040(3) yes
N1 C1 . . 1.484(5) ?
N1 C6 . . 1.490(5) ?
N1 C9 . . 1.484(4) ?
N2 C2 . . 1.503(5) ?
N2 C3 . . 1.490(5) ?
N2 C7 . . 1.485(5) ?
N3 C4 . . 1.497(5) ?
N3 C5 . . 1.481(5) ?
N3 C8 . . 1.481(5) ?
N4 C10 . . 1.496(5) ?
N4 C11 . . 1.476(5) ?
N4 C20 . . 1.478(5) ?
N5 C12 . . 1.321(4) ?
N5 C18 . . 1.408(4) ?
N6 C12 . . 1.345(5) ?
N6 C13 . . 1.378(4) ?
N6 C19 . . 1.473(5) ?
N7 C21 . . 1.114(5) ?
C21 C22 . . 1.468(6) ?
C22 H22a . . .952 ?
C22 H22b . . .943 ?
C22 H22c . . .957 ?
C1 C2 . . 1.535(4) ?
C1 H1a . . .946 ?
C1 H1b . . .956 ?
C2 H2a . . .956 ?
C2 H2b . . .949 ?
C3 C4 . . 1.483(6) ?
C3 H3a . . .963 ?
C3 H3b . . .964 ?
C4 H4a . . .971 ?
C4 H4b . . .957 ?
C5 C6 . . 1.525(6) ?
C5 H5a . . .951 ?
C5 H5b . . .956 ?
C6 H6a . . .955 ?
C6 H6b . . .970 ?
C7 H7a . . .952 ?
C7 H7b . . .951 ?
C7 H7c . . .946 ?
C8 H8a . . .944 ?
C8 H8b . . .945 ?
C8 H8c . . .955 ?
C9 C10 . . 1.518(6) ?
C9 H9a . . .959 ?
C9 H9b . . .953 ?
C10 H10a . . .963 ?
C10 H10b . . .937 ?
C11 C12 . . 1.490(5) ?
C11 H11a . . .957 ?
C11 H11b . . .941 ?
C13 C14 . . 1.380(5) ?
C13 C18 . . 1.400(5) ?
C14 C15 . . 1.378(6) ?
C14 H14 . . .951 ?
C15 C16 . . 1.389(7) ?
C15 H15 . . .961 ?
C16 C17 . . 1.384(5) ?
C16 H16 . . .984 ?
C17 C18 . . 1.402(5) ?
C17 H17 . . .961 ?
C19 H19a . . .951 ?
C19 H19b . . .947 ?
C19 H19c . . .953 ?
C20 H20a . . .957 ?
C20 H20b . . .945 ?
C20 H20c . . .951 ?
N8 C23 . . 1.120(10) ?
C23 C24 . . 1.431(10) ?
C24 H24a . . .960 ?
C24 H24b . . .951 ?
C24 H24c . . .948 ?
Cl1 O11 . . 1.439 ?
Cl1 O12 . . 1.440 ?
Cl1 O13 . . 1.441 ?
Cl1 O14 . . 1.441 ?
Cl1' O11' . . 1.427 ?
Cl1' O12' . . 1.440 ?
Cl1' O13' . . 1.440 ?
Cl1' O14' . . 1.439 ?
Cl2 O21 . . 1.440 ?
Cl2 O22 . . 1.442 ?
Cl2 O23 . . 1.439 ?
Cl2 O24 . . 1.440 ?
Cl2' O21' . . 1.439 ?
Cl2' O22' . . 1.438 ?
Cl2' O23' . . 1.442 ?
Cl2' O24' . . 1.440 ?
